data_1568457
loop_
_publ_author_name
'Bryant, Mathew J.'
'Fuertes, Sara'
'Hatcher, Lauren E.'
'Thomas, Lynne H.'
'Raithby, Paul R.'

_publ_section_title
;
 Structural modifications to platinum(II) pincer complexes resulting in
 changes in their vapochromic and solvatochromic properties.
;
_journal_issue 0
_journal_name_full 'Faraday discussions'
_journal_page_first 411
_journal_page_last 433
_journal_paper_doi 10.1039/d3fd00025g
_journal_volume 244
_journal_year 2023
_chemical_formula_moiety '0.5(C38 H26 N6 O2 Pt2), 7(O)'
_chemical_formula_sum 'C19 H13 N3 O8 Pt'
_chemical_formula_weight 606.41
_chemical_name_systematic 'Cyano[acetyl 3,5-di(2-pyridyl)phenyl]platinum'
_space_group_crystal_system orthorhombic
_space_group_IT_number 72
_space_group_name_Hall '-I 2 2c'
_space_group_name_H-M_alt 'I b a m'
_atom_sites_solution_hydrogens geom
_atom_sites_solution_primary direct
_audit_creation_date 2023-01-29
_audit_creation_method
;
Olex2 1.5
(compiled 2022.04.07 svn.rca3783a0 for OlexSys, GUI svn.r6498)
;
_audit_update_record
;
2023-01-29 deposited with the CCDC.	2023-02-08 downloaded from the CCDC.
;
_cell_angle_alpha 90
_cell_angle_beta 90
_cell_angle_gamma 90
_cell_formula_units_Z 8
_cell_length_a 35.828(2)
_cell_length_b 18.4081(9)
_cell_length_c 6.6356(3)
_cell_measurement_reflns_used 8374
_cell_measurement_temperature 150.15
_cell_measurement_theta_max 71.876
_cell_measurement_theta_min 4.85
_cell_volume 4376.3(4)
_computing_molecular_graphics 'Olex2 1.5 (Dolomanov et al., 2009)'
_computing_publication_material 'Olex2 1.5 (Dolomanov et al., 2009)'
_computing_structure_refinement 'SHELXL 2013/4 (Sheldrick, 2015)'
_computing_structure_solution 'SIR2002  (Burla et al.,  2007)'
_diffrn_ambient_temperature 150.15
_diffrn_measured_fraction_theta_full 0.987
_diffrn_measured_fraction_theta_max 0.980
_diffrn_measurement_device_type SuperNova
_diffrn_radiation_type CuK\a
_diffrn_radiation_wavelength 1.54184
_diffrn_reflns_av_R_equivalents 0.0404
_diffrn_reflns_av_unetI/netI 0.0381
_diffrn_reflns_Laue_measured_fraction_full 0.987
_diffrn_reflns_Laue_measured_fraction_max 0.980
_diffrn_reflns_limit_h_max 43
_diffrn_reflns_limit_h_min -37
_diffrn_reflns_limit_k_max 22
_diffrn_reflns_limit_k_min -21
_diffrn_reflns_limit_l_max 4
_diffrn_reflns_limit_l_min -8
_diffrn_reflns_number 8374
_diffrn_reflns_point_group_measured_fraction_full 0.987
_diffrn_reflns_point_group_measured_fraction_max 0.980
_diffrn_reflns_theta_full 25.000
_diffrn_reflns_theta_max 71.876
_diffrn_reflns_theta_min 4.805
_exptl_absorpt_coefficient_mu 11.789
_exptl_absorpt_process_details multi-scans
_exptl_crystal_colour green
_exptl_crystal_colour_primary green
_exptl_crystal_density_diffrn 1.841
_exptl_crystal_description block
_exptl_crystal_F_000 2320
_exptl_crystal_preparation Luminescent
_exptl_crystal_recrystallization_method 'Re-crystallisation from solvent: Water/methanol/acetone'
_exptl_crystal_size_max 0.2
_exptl_crystal_size_mid 0.1
_exptl_crystal_size_min 0.1
_exptl_transmission_factor_max 1.00
_exptl_transmission_factor_min 0.66349
_refine_diff_density_max 2.533
_refine_diff_density_min -2.134
_refine_diff_density_rms 0.319
_refine_ls_extinction_coef 0.00011(4)
_refine_ls_extinction_expression Fc^*^=kFc[1+0.001xFc^2^\l^3^/sin(2\q)]^-1/4^
_refine_ls_extinction_method SHELXL
_refine_ls_goodness_of_fit_ref 1.066
_refine_ls_hydrogen_treatment constr
_refine_ls_matrix_type full
_refine_ls_number_parameters 168
_refine_ls_number_reflns 2305
_refine_ls_number_restraints 0
_refine_ls_restrained_S_all 1.066
_refine_ls_R_factor_all 0.1065
_refine_ls_R_factor_gt 0.0813
_refine_ls_shift/su_max 0.001
_refine_ls_shift/su_mean 0.000
_refine_ls_structure_factor_coef Fsqd
_refine_ls_weighting_details 'w=1/[\s^2^(Fo^2^)+(0.1695P)^2^+63.0223P] where P=(Fo^2^+2Fc^2^)/3'
_refine_ls_weighting_scheme calc
_refine_ls_wR_factor_gt 0.2449
_refine_ls_wR_factor_ref 0.2750
_reflns_Friedel_coverage 0.000
_reflns_number_gt 1533
_reflns_number_total 2305
_reflns_threshold_expression 'I > 2\s(I)'
_cod_data_source_file d3fd00025g2.cif
_cod_data_source_block 2_green
_cod_depositor_comments 'Adding full bibliography for 1568457--1568459.cif.'
_cod_original_cell_volume 4376.4(4)
_cod_database_code 1568457
_shelxl_version_number 2013-4
_shelx_space_group_comment
;
The symmetry employed for this shelxl refinement is uniquely defined
by the following loop, which should always be used as a source of
symmetry information in preference to the above space-group names.
They are only intended as comments.
;
_shelx_estimated_absorpt_t_max 0.385
_shelx_estimated_absorpt_t_min 0.201
_olex2_refinement_description
;
1. Fixed Uiso
 At 1.2 times of:
  All C(H) groups
 At 1.5 times of:
  All C(H,H,H) groups
2. Others
 Fixed Sof: H1A(0.5) H1B(0.5) H1C(0.5) O5(0.5)
3.a Aromatic/amide H refined with riding coordinates:
 C4(H4), C8(H8), C10(H10), C11(H11), C12(H12), C13(H13), C15(H15), C16(H16),
 C17(H17), C18(H18)
3.b Idealised Me refined as rotating group:
 C1(H1A,H1B,H1C)
;
_olex2_exptl_crystal_mounting_method 'Mounted with oil'
_olex2_submission_original_sample_id 2_green
_olex2_submission_special_instructions 'No special instructions were received'

loop_
_space_group_symop_operation_xyz
'x, y, z'
'-x, -y, z'
'-x+1/2, y+1/2, -z'
'x+1/2, -y+1/2, -z'
'x+1/2, y+1/2, z+1/2'
'-x+1/2, -y+1/2, z+1/2'
'-x+1, y+1, -z+1/2'
'x+1, -y+1, -z+1/2'
'-x, -y, -z'
'x, y, -z'
'x-1/2, -y-1/2, z'
'-x-1/2, y-1/2, z'
'-x+1/2, -y+1/2, -z+1/2'
'x+1/2, y+1/2, -z+1/2'
'x, -y, z+1/2'
'-x, y, z+1/2'

loop_
_atom_site_label
_atom_site_type_symbol
_atom_site_fract_x
_atom_site_fract_y
_atom_site_fract_z
_atom_site_U_iso_or_equiv
_atom_site_adp_type
_atom_site_occupancy
_atom_site_site_symmetry_order
_atom_site_calc_flag
_atom_site_refinement_flags_posn
_atom_site_refinement_flags_adp
_atom_site_refinement_flags_occupancy
_atom_site_disorder_assembly
_atom_site_disorder_group
C1 C 0.4735(10) 0.2769(11) 0.5000 0.096(10) Uani 1 2 d S T P . .
H1A H 0.4499 0.2580 0.4465 0.145 Uiso 0.5 1 calc R U P A -1
H1B H 0.4771 0.2594 0.6381 0.145 Uiso 0.5 1 calc R U P A -1
H1C H 0.4942 0.2603 0.4154 0.145 Uiso 0.5 1 calc R U P A -1
C2 C 0.4724(8) 0.3581(11) 0.5000 0.071(7) Uani 1 2 d S T P . .
C3 C 0.4325(6) 0.3900(10) 0.5000 0.060(5) Uani 1 2 d S T P . .
C4 C 0.4301(6) 0.4651(9) 0.5000 0.048(4) Uani 1 2 d S T P . .
H4 H 0.4524 0.4929 0.5000 0.057 Uiso 1 2 calc R U P . .
C5 C 0.3957(6) 0.5012(10) 0.5000 0.048(4) Uani 1 2 d S T P . .
C6 C 0.3649(7) 0.4561(10) 0.5000 0.059(5) Uani 1 2 d S T P . .
C7 C 0.3648(7) 0.3801(9) 0.5000 0.055(5) Uani 1 2 d S T P . .
C8 C 0.3994(6) 0.3495(9) 0.5000 0.051(5) Uani 1 2 d S T P . .
H8 H 0.4012 0.2980 0.5000 0.061 Uiso 1 2 calc R U P . .
N1 N 0.3485(5) 0.5913(7) 0.5000 0.044(3) Uani 1 2 d S T P . .
C9 C 0.3871(5) 0.5771(11) 0.5000 0.048(4) Uani 1 2 d S T P . .
C10 C 0.4104(6) 0.6328(9) 0.5000 0.053(5) Uani 1 2 d S T P . .
H10 H 0.4364 0.6228 0.5000 0.064 Uiso 1 2 calc R U P . .
C11 C 0.3993(5) 0.7047(10) 0.5000 0.053(5) Uani 1 2 d S T P . .
H11 H 0.4170 0.7431 0.5000 0.063 Uiso 1 2 calc R U P . .
C12 C 0.3627(6) 0.7184(9) 0.5000 0.055(5) Uani 1 2 d S T P . .
H12 H 0.3538 0.7670 0.5000 0.066 Uiso 1 2 calc R U P . .
C13 C 0.3368(7) 0.6587(10) 0.5000 0.056(5) Uani 1 2 d S T P . .
H13 H 0.3107 0.6683 0.5000 0.067 Uiso 1 2 calc R U P . .
N2 N 0.2996(6) 0.3959(9) 0.5000 0.061(5) Uani 1 2 d S T P . .
C14 C 0.3294(7) 0.3485(11) 0.5000 0.057(5) Uani 1 2 d S T P . .
C15 C 0.3216(8) 0.2728(12) 0.5000 0.072(7) Uani 1 2 d S T P . .
H15 H 0.3415 0.2388 0.5000 0.086 Uiso 1 2 calc R U P . .
C16 C 0.2853(9) 0.2485(13) 0.5000 0.084(8) Uani 1 2 d S T P . .
H16 H 0.2797 0.1980 0.5000 0.100 Uiso 1 2 calc R U P . .
C17 C 0.2589(9) 0.2966(16) 0.5000 0.094(10) Uani 1 2 d S T P . .
H17 H 0.2338 0.2798 0.5000 0.113 Uiso 1 2 calc R U P . .
C18 C 0.2651(7) 0.3747(14) 0.5000 0.073(6) Uani 1 2 d S T P . .
H18 H 0.2450 0.4084 0.5000 0.087 Uiso 1 2 calc R U P . .
C19 C 0.2634(7) 0.5505(12) 0.5000 0.064(6) Uani 1 2 d S T P . .
N3 N 0.2336(7) 0.5733(11) 0.5000 0.087(6) Uani 1 2 d S T P . .
O1 O 0.4987(5) 0.3957(11) 0.5000 0.110(9) Uani 1 2 d S T P . .
Pt01 Pt 0.31555(2) 0.50219(4) 0.5000 0.0500(5) Uani 1 2 d S T P . .
O2 O 0.1717(9) 0.5911(17) 0.803(5) 0.256(17) Uani 1 1 d . . . . .
O3 O 0.4376(3) 0.0941(6) 0.2372(15) 0.058(2) Uiso 1 1 d . . . . .
O4 O 0.4365(3) 0.0924(5) 0.3885(17) 0.062(2) Uiso 1 1 d . . . . .
O5 O 0.4462(5) 0.0925(9) 0.106(3) 0.051(4) Uiso 0.5 1 d . . P . .

loop_
_atom_site_aniso_label
_atom_site_aniso_U_11
_atom_site_aniso_U_22
_atom_site_aniso_U_33
_atom_site_aniso_U_23
_atom_site_aniso_U_13
_atom_site_aniso_U_12
C1 0.17(3) 0.034(10) 0.082(19) 0.000 0.000 0.024(14)
C2 0.107(19) 0.037(10) 0.067(15) 0.000 0.000 0.028(11)
C3 0.069(13) 0.045(10) 0.065(13) 0.000 0.000 0.013(9)
C4 0.071(12) 0.030(8) 0.042(10) 0.000 0.000 0.015(8)
C5 0.058(10) 0.062(12) 0.023(9) 0.000 0.000 0.004(9)
C6 0.104(17) 0.038(9) 0.035(10) 0.000 0.000 0.003(10)
C7 0.088(15) 0.039(9) 0.038(10) 0.000 0.000 -0.005(9)
C8 0.081(14) 0.025(8) 0.046(11) 0.000 0.000 -0.003(8)
N1 0.067(9) 0.032(6) 0.033(8) 0.000 0.000 -0.001(6)
C9 0.056(11) 0.059(11) 0.030(9) 0.000 0.000 0.008(9)
C10 0.078(14) 0.037(9) 0.044(11) 0.000 0.000 -0.010(9)
C11 0.053(11) 0.050(10) 0.055(12) 0.000 0.000 -0.006(8)
C12 0.081(14) 0.029(8) 0.055(12) 0.000 0.000 0.008(8)
C13 0.073(14) 0.048(10) 0.046(11) 0.000 0.000 0.002(9)
N2 0.088(13) 0.053(9) 0.042(9) 0.000 0.000 -0.030(9)
C14 0.079(14) 0.058(11) 0.032(10) 0.000 0.000 -0.003(11)
C15 0.10(2) 0.057(12) 0.056(14) 0.000 0.000 -0.013(12)
C16 0.11(2) 0.046(12) 0.09(2) 0.000 0.000 -0.022(13)
C17 0.11(2) 0.10(2) 0.075(18) 0.000 0.000 -0.068(19)
C18 0.070(15) 0.086(16) 0.062(15) 0.000 0.000 -0.027(13)
C19 0.079(16) 0.052(11) 0.061(14) 0.000 0.000 0.002(11)
N3 0.088(15) 0.055(11) 0.117(19) 0.000 0.000 -0.001(11)
O1 0.079(12) 0.057(10) 0.19(3) 0.000 0.000 -0.001(9)
Pt01 0.0651(7) 0.0454(6) 0.0396(7) 0.000 0.000 -0.0029(4)
O2 0.164(19) 0.16(2) 0.45(5) 0.00(2) 0.07(2) 0.02(2)

loop_
_atom_type_symbol
_atom_type_description
_atom_type_scat_dispersion_real
_atom_type_scat_dispersion_imag
_atom_type_scat_source
C C 0.0179 0.0091 'International Tables Vol C Tables 4.2.6.8 and 6.1.1.4'
H H 0.0000 0.0000 'International Tables Vol C Tables 4.2.6.8 and 6.1.1.4'
N N 0.0311 0.0181 'International Tables Vol C Tables 4.2.6.8 and 6.1.1.4'
O O 0.0495 0.0323 'International Tables Vol C Tables 4.2.6.8 and 6.1.1.4'
Pt Pt -4.4814 6.9357 'International Tables Vol C Tables 4.2.6.8 and 6.1.1.4'

loop_
_geom_angle_atom_site_label_1
_geom_angle_atom_site_label_2
_geom_angle_atom_site_label_3
_geom_angle
_geom_angle_site_symmetry_1
_geom_angle_site_symmetry_3
_geom_angle_publ_flag
H1A C1 H1B 109.5 . . ?
H1A C1 H1C 109.5 . . ?
H1B C1 H1C 109.5 . . ?
C2 C1 H1A 109.5 . . ?
C2 C1 H1B 109.5 . . ?
C2 C1 H1C 109.5 . . ?
C1 C2 C3 114(2) . . ?
O1 C2 C1 125(3) . . ?
O1 C2 C3 121.4(19) . . ?
C4 C3 C2 116(2) . . ?
C4 C3 C8 118.6(19) . . ?
C8 C3 C2 125.5(18) . . ?
C3 C4 H4 119.0 . . ?
C3 C4 C5 122(2) . . ?
C5 C4 H4 119.0 . . ?
C4 C5 C9 130.9(18) . . ?
C6 C5 C4 114.6(17) . . ?
C6 C5 C9 114.5(18) . . ?
C5 C6 C7 127(2) . . ?
C5 C6 Pt01 117.4(13) . . ?
C7 C6 Pt01 115.4(19) . . ?
C8 C7 C6 114(2) . . ?
C8 C7 C14 130.9(17) . . ?
C14 C7 C6 115(2) . . ?
C3 C8 H8 118.3 . . ?
C7 C8 C3 123.4(16) . . ?
C7 C8 H8 118.3 . . ?
C9 N1 Pt01 115.0(12) . . ?
C13 N1 C9 119.6(17) . . ?
C13 N1 Pt01 125.5(15) . . ?
N1 C9 C5 113.3(17) . . ?
C10 C9 C5 128.3(19) . . ?
C10 C9 N1 118.4(18) . . ?
C9 C10 H10 118.0 . . ?
C9 C10 C11 124(2) . . ?
C11 C10 H10 118.0 . . ?
C10 C11 H11 121.2 . . ?
C12 C11 C10 117.6(19) . . ?
C12 C11 H11 121.2 . . ?
C11 C12 H12 120.3 . . ?
C11 C12 C13 119.4(18) . . ?
C13 C12 H12 120.3 . . ?
N1 C13 C12 121(2) . . ?
N1 C13 H13 119.5 . . ?
C12 C13 H13 119.5 . . ?
C14 N2 Pt01 113.0(14) . . ?
C18 N2 C14 123(2) . . ?
C18 N2 Pt01 123.8(18) . . ?
C7 C14 C15 126(2) . . ?
N2 C14 C7 116.0(18) . . ?
N2 C14 C15 118(2) . . ?
C14 C15 H15 119.9 . . ?
C16 C15 C14 120(2) . . ?
C16 C15 H15 119.9 . . ?
C15 C16 H16 121.0 . . ?
C17 C16 C15 118(2) . . ?
C17 C16 H16 121.0 . . ?
C16 C17 H17 117.9 . . ?
C16 C17 C18 124(3) . . ?
C18 C17 H17 117.9 . . ?
N2 C18 C17 116(3) . . ?
N2 C18 H18 121.8 . . ?
C17 C18 H18 121.8 . . ?
N3 C19 Pt01 176(2) . . ?
C6 Pt01 N1 79.9(7) . . ?
C6 Pt01 N2 80.6(8) . . ?
C6 Pt01 C19 179.8(8) . . ?
N1 Pt01 N2 160.5(7) . . ?
N1 Pt01 C19 100.3(7) . . ?
N2 Pt01 C19 99.1(8) . . ?
O5 O3 O4 162.2(19) . . ?
O3 O4 O4 177.2(9) . 10_556 ?
O3 O5 O5 160.4(13) . 10 ?

loop_
_geom_bond_atom_site_label_1
_geom_bond_atom_site_label_2
_geom_bond_distance
_geom_bond_site_symmetry_2
_geom_bond_publ_flag
C1 H1A 0.9800 . ?
C1 H1B 0.9800 . ?
C1 H1C 0.9800 . ?
C1 C2 1.49(3) . ?
C2 C3 1.55(3) . ?
C2 O1 1.17(3) . ?
C3 C4 1.38(2) . ?
C3 C8 1.40(3) . ?
C4 H4 0.9500 . ?
C4 C5 1.40(3) . ?
C5 C6 1.38(3) . ?
C5 C9 1.43(2) . ?
C6 C7 1.40(2) . ?
C6 Pt01 1.96(2) . ?
C7 C8 1.36(3) . ?
C7 C14 1.40(3) . ?
C8 H8 0.9500 . ?
N1 C9 1.41(2) . ?
N1 C13 1.31(2) . ?
N1 Pt01 2.022(14) . ?
C9 C10 1.32(3) . ?
C10 H10 0.9500 . ?
C10 C11 1.38(2) . ?
C11 H11 0.9500 . ?
C11 C12 1.34(3) . ?
C12 H12 0.9500 . ?
C12 C13 1.44(3) . ?
C13 H13 0.9500 . ?
N2 C14 1.38(3) . ?
N2 C18 1.29(3) . ?
N2 Pt01 2.038(16) . ?
C14 C15 1.42(3) . ?
C15 H15 0.9500 . ?
C15 C16 1.38(4) . ?
C16 H16 0.9500 . ?
C16 C17 1.30(4) . ?
C17 H17 0.9500 . ?
C17 C18 1.46(3) . ?
C18 H18 0.9500 . ?
C19 N3 1.15(3) . ?
C19 Pt01 2.07(3) . ?
O3 O4 1.005(12) . ?
O3 O5 0.927(19) . ?
O4 O4 1.48(2) 10_556 ?
O5 O5 1.40(4) 10 ?

loop_
_geom_torsion_atom_site_label_1
_geom_torsion_atom_site_label_2
_geom_torsion_atom_site_label_3
_geom_torsion_atom_site_label_4
_geom_torsion
_geom_torsion_site_symmetry_1
_geom_torsion_site_symmetry_2
_geom_torsion_site_symmetry_3
_geom_torsion_site_symmetry_4
_geom_torsion_publ_flag
C1 C2 C3 C4 180.0 . . . . ?
C1 C2 C3 C8 0.0 . . . . ?
C2 C3 C4 C5 180.0 . . . . ?
C2 C3 C8 C7 180.0 . . . . ?
C3 C4 C5 C6 0.0 . . . . ?
C3 C4 C5 C9 180.0 . . . . ?
C4 C3 C8 C7 0.0 . . . . ?
C4 C5 C6 C7 0.0 . . . . ?
C4 C5 C6 Pt01 180.0 . . . . ?
C4 C5 C9 N1 180.0 . . . . ?
C4 C5 C9 C10 0.0 . . . . ?
C5 C6 C7 C8 0.0 . . . . ?
C5 C6 C7 C14 180.0 . . . . ?
C5 C9 C10 C11 180.0 . . . . ?
C6 C5 C9 N1 0.0 . . . . ?
C6 C5 C9 C10 180.0 . . . . ?
C6 C7 C8 C3 0.0 . . . . ?
C6 C7 C14 N2 0.0 . . . . ?
C6 C7 C14 C15 180.0 . . . . ?
C7 C14 C15 C16 180.0 . . . . ?
C8 C3 C4 C5 0.0 . . . . ?
C8 C7 C14 N2 180.0 . . . . ?
C8 C7 C14 C15 0.0 . . . . ?
N1 C9 C10 C11 0.0 . . . . ?
C9 C5 C6 C7 180.0 . . . . ?
C9 C5 C6 Pt01 0.0 . . . . ?
C9 N1 C13 C12 0.0 . . . . ?
C9 C10 C11 C12 0.0 . . . . ?
C10 C11 C12 C13 0.0 . . . . ?
C11 C12 C13 N1 0.0 . . . . ?
C13 N1 C9 C5 180.0 . . . . ?
C13 N1 C9 C10 0.0 . . . . ?
N2 C14 C15 C16 0.0 . . . . ?
C14 C7 C8 C3 180.0 . . . . ?
C14 N2 C18 C17 0.0 . . . . ?
C14 C15 C16 C17 0.0 . . . . ?
C15 C16 C17 C18 0.0 . . . . ?
C16 C17 C18 N2 0.0 . . . . ?
C18 N2 C14 C7 180.0 . . . . ?
C18 N2 C14 C15 0.0 . . . . ?
O1 C2 C3 C4 0.0 . . . . ?
O1 C2 C3 C8 180.0 . . . . ?
Pt01 C6 C7 C8 180.0 . . . . ?
Pt01 C6 C7 C14 0.0 . . . . ?
Pt01 N1 C9 C5 0.0 . . . . ?
Pt01 N1 C9 C10 180.0 . . . . ?
Pt01 N1 C13 C12 180.0 . . . . ?
Pt01 N2 C14 C7 0.0 . . . . ?
Pt01 N2 C14 C15 180.0 . . . . ?
Pt01 N2 C18 C17 180.0 . . . . ?
O4 O3 O5 O5 174(3) . . . 10 ?
